data_4304658
loop_
_publ_author_name
'Camino Bartolom\'e'
'Marta Carrasco-Rando'
'Silverio Coco'
'Carlos Cordovilla'
'Jose M. Mart\'in-Alvarez'
'Pablo Espinet'

_publ_contact_author
;
 Jose M. Martin-Alvarez
 Departamento de Quimica Inorganica
 Facultad de Ciencias
 Universidad de Valladolid
 E47005
 Valladolid
 Spain
;
_publ_contact_author_email jmmartin@qi.uva.es
_publ_contact_author_fax '+34 983 423013'
_publ_contact_author_phone '+34 983 423232'
_publ_section_title
;
Luminescent Gold(I) Carbenes from 2-Pyridylisocyanide Complexes: Structural
Consequences of Intramolecular versus Intermolecular Hydrogen-Bonding
Interactions
;
_journal_name_full 'Inorganic Chemistry'
_journal_page_first 1616
_journal_page_last 1624
_journal_paper_doi 10.1021/ic702201e
_journal_volume 47
_journal_year 2008
_chemical_formula_sum 'C36 H28 Au2 F10 N6 O2'
_chemical_formula_weight 1160.58
_chemical_name_systematic
; 
 ? 
;
_space_group_IT_number 2
_symmetry_cell_setting triclinic
_symmetry_space_group_name_Hall '-P 1'
_symmetry_space_group_name_H-M 'P -1'
_atom_sites_solution_hydrogens geom
_atom_sites_solution_primary direct
_atom_sites_solution_secondary difmap
_audit_creation_method SHELXL-97
_cell_angle_alpha 94.708(5)
_cell_angle_beta 103.213(5)
_cell_angle_gamma 97.937(5)
_cell_formula_units_Z 1
_cell_length_a 7.5507(17)
_cell_length_b 11.149(3)
_cell_length_c 11.602(3)
_cell_measurement_temperature 298(2)
_cell_volume 935.2(4)
_computing_cell_refinement 'Bruker XSCANS'
_computing_data_collection 'Bruker XSCANS'
_computing_data_reduction 'Bruker SHELXTL'
_computing_molecular_graphics 'Bruker SHELXTL'
_computing_publication_material 'Bruker SHELXTL'
_computing_structure_refinement 'SHELXL-97 (Sheldrick, 1997)'
_computing_structure_solution 'SHELXS-97 (Sheldrick, 1990)'
_diffrn_ambient_temperature 298(2)
_diffrn_measured_fraction_theta_full 0.991
_diffrn_measured_fraction_theta_max 0.991
_diffrn_measurement_device_type 'CCD area detector'
_diffrn_measurement_method 'phi and omega scans'
_diffrn_radiation_monochromator graphite
_diffrn_radiation_source 'fine-focus sealed tube'
_diffrn_radiation_type MoK\a
_diffrn_radiation_wavelength 0.71073
_diffrn_reflns_av_R_equivalents 0.0246
_diffrn_reflns_av_sigmaI/netI 0.0440
_diffrn_reflns_limit_h_max 8
_diffrn_reflns_limit_h_min -9
_diffrn_reflns_limit_k_max 13
_diffrn_reflns_limit_k_min -13
_diffrn_reflns_limit_l_max 14
_diffrn_reflns_limit_l_min 0
_diffrn_reflns_number 5235
_diffrn_reflns_theta_full 25.45
_diffrn_reflns_theta_max 25.45
_diffrn_reflns_theta_min 1.82
_exptl_absorpt_coefficient_mu 7.927
_exptl_absorpt_correction_T_max 0.728
_exptl_absorpt_correction_T_min 0.322
_exptl_absorpt_correction_type multi-scan
_exptl_absorpt_process_details '(G.M. Sheldrick, SADABS, 1996)'
_exptl_crystal_colour COLORLESS
_exptl_crystal_density_diffrn 2.061
_exptl_crystal_density_method 'not measured'
_exptl_crystal_description PRISM
_exptl_crystal_F_000 550
_exptl_crystal_size_max 0.14
_exptl_crystal_size_mid 0.09
_exptl_crystal_size_min 0.04
_refine_diff_density_max 1.208
_refine_diff_density_min -0.666
_refine_diff_density_rms 0.125
_refine_ls_extinction_method none
_refine_ls_goodness_of_fit_ref 1.022
_refine_ls_hydrogen_treatment constr
_refine_ls_matrix_type full
_refine_ls_number_parameters 255
_refine_ls_number_reflns 3423
_refine_ls_number_restraints 0
_refine_ls_restrained_S_all 1.022
_refine_ls_R_factor_all 0.0425
_refine_ls_R_factor_gt 0.0322
_refine_ls_shift/su_max 0.001
_refine_ls_shift/su_mean 0.000
_refine_ls_structure_factor_coef Fsqd
_refine_ls_weighting_details 'calc w=1/[\s^2^(Fo^2^)+(0.0393P)^2^+0.0000P] where P=(Fo^2^+2Fc^2^)/3'
_refine_ls_weighting_scheme calc
_refine_ls_wR_factor_gt 0.0703
_refine_ls_wR_factor_ref 0.0739
_reflns_number_gt 2918
_reflns_number_total 3423
_reflns_threshold_expression >2sigma(I)
_cod_data_source_file ic702201e-file001_1.cif
_cod_data_source_block 10
_cod_depositor_comments
;
The following automatic conversions were performed:
'_symmetry_cell_setting' value 'Triclinic' changed to 'triclinic'
according to '/home/saulius/struct/CIF-dictionaries/cif_core.dic'
dictionary named 'cif_core.dic' version 2.4.1 from 2010-06-29.

Automatic conversion script
Id: cif_fix_enum 1527 2010-12-29 10:47:43Z saulius 
;
_cod_database_code 4304658

loop_
_symmetry_equiv_pos_as_xyz
'x, y, z'
'-x, -y, -z'

loop_
_atom_site_label
_atom_site_type_symbol
_atom_site_fract_x
_atom_site_fract_y
_atom_site_fract_z
_atom_site_U_iso_or_equiv
_atom_site_adp_type
_atom_site_occupancy
_atom_site_symmetry_multiplicity
_atom_site_calc_flag
_atom_site_refinement_flags
_atom_site_disorder_assembly
_atom_site_disorder_group
Au1 Au 0.32081(4) 0.24932(2) 0.715125(18) 0.04454(10) Uani 1 1 d . . .
C1 C 0.3284(9) 0.1804(5) 0.5492(5) 0.0434(14) Uani 1 1 d . . .
N1 N 0.3911(8) 0.2461(4) 0.4720(4) 0.0479(13) Uani 1 1 d . . .
H1 H 0.3989 0.2076 0.4064 0.058 Uiso 1 1 calc R . .
C2 C 0.4466(9) 0.3752(5) 0.4893(5) 0.0410(14) Uani 1 1 d . . .
C3 C 0.3373(10) 0.4524(6) 0.5272(5) 0.0498(15) Uani 1 1 d . . .
H3 H 0.2272 0.4205 0.5446 0.060 Uiso 1 1 calc R . .
C4 C 0.6073(10) 0.4227(5) 0.4609(5) 0.0479(15) Uani 1 1 d . . .
H4 H 0.6790 0.3706 0.4337 0.058 Uiso 1 1 calc R . .
N2 N 0.2726(7) 0.0595(4) 0.5141(4) 0.0456(12) Uani 1 1 d . . .
H2 H 0.2327 0.0194 0.5658 0.055 Uiso 1 1 calc R . .
C11 C 0.2690(9) -0.0115(5) 0.4075(5) 0.0438(14) Uani 1 1 d . . .
C12 C 0.1904(9) -0.1332(6) 0.3929(6) 0.0554(16) Uani 1 1 d . . .
H12 H 0.1413 -0.1671 0.4517 0.067 Uiso 1 1 calc R . .
C13 C 0.1874(10) -0.2026(6) 0.2877(6) 0.0615(19) Uani 1 1 d . . .
H13 H 0.1365 -0.2848 0.2746 0.074 Uiso 1 1 calc R . .
C14 C 0.2609(11) -0.1483(7) 0.2023(7) 0.065(2) Uani 1 1 d . . .
H14 H 0.2611 -0.1933 0.1312 0.079 Uiso 1 1 calc R . .
C15 C 0.3326(11) -0.0283(7) 0.2247(6) 0.0596(18) Uani 1 1 d . . .
H15 H 0.3807 0.0077 0.1665 0.072 Uiso 1 1 calc R . .
N3 N 0.3387(8) 0.0424(5) 0.3258(5) 0.0521(13) Uani 1 1 d . . .
C21 C 0.3188(9) 0.3217(5) 0.8819(5) 0.0441(14) Uani 1 1 d . . .
C22 C 0.3912(9) 0.2757(5) 0.9870(5) 0.0456(15) Uani 1 1 d . . .
F22 F 0.4687(6) 0.1728(4) 0.9840(3) 0.0691(11) Uani 1 1 d . . .
C23 C 0.3910(10) 0.3282(6) 1.0989(5) 0.0532(16) Uani 1 1 d . . .
F23 F 0.4623(7) 0.2769(4) 1.1969(3) 0.0817(14) Uani 1 1 d . . .
C24 C 0.3182(10) 0.4334(6) 1.1102(5) 0.0535(16) Uani 1 1 d . . .
F24 F 0.3158(7) 0.4859(4) 1.2180(3) 0.0786(13) Uani 1 1 d . . .
C25 C 0.2468(9) 0.4832(6) 1.0095(6) 0.0514(16) Uani 1 1 d . . .
F25 F 0.1753(6) 0.5869(4) 1.0197(4) 0.0721(12) Uani 1 1 d . . .
C26 C 0.2456(9) 0.4271(6) 0.9003(5) 0.0501(15) Uani 1 1 d . . .
F26 F 0.1720(7) 0.4810(4) 0.8039(3) 0.0768(13) Uani 1 1 d . . .
O1 O 0.1371(11) 0.8851(7) 0.6612(6) 0.116(2) Uani 1 1 d . . .
C30 C 0.1049(10) 0.8597(7) 0.7515(7) 0.0604(18) Uani 1 1 d . . .
C31 C 0.0278(16) 0.7338(9) 0.7638(10) 0.116(4) Uani 1 1 d . . .
H31A H -0.1034 0.7266 0.7522 0.174 Uiso 1 1 calc R . .
H31B H 0.0811 0.7145 0.8420 0.174 Uiso 1 1 calc R . .
H31C H 0.0555 0.6783 0.7051 0.174 Uiso 1 1 calc R . .
C32 C 0.1387(17) 0.9530(10) 0.8547(9) 0.114(4) Uani 1 1 d . . .
H32A H 0.2596 0.9540 0.9044 0.172 Uiso 1 1 calc R . .
H32B H 0.0482 0.9344 0.8995 0.172 Uiso 1 1 calc R . .
H32C H 0.1303 1.0315 0.8274 0.172 Uiso 1 1 calc R . .

loop_
_atom_site_aniso_label
_atom_site_aniso_U_11
_atom_site_aniso_U_22
_atom_site_aniso_U_33
_atom_site_aniso_U_23
_atom_site_aniso_U_13
_atom_site_aniso_U_12
Au1 0.06289(19) 0.03714(14) 0.03371(13) 0.00375(9) 0.01413(11) 0.00474(10)
C1 0.055(4) 0.032(3) 0.041(3) 0.003(3) 0.011(3) 0.002(3)
N1 0.074(4) 0.035(3) 0.033(2) 0.001(2) 0.016(3) 0.003(2)
C2 0.061(4) 0.031(3) 0.027(3) 0.001(2) 0.006(3) 0.003(3)
C3 0.066(4) 0.043(4) 0.041(3) 0.007(3) 0.019(3) 0.000(3)
C4 0.068(4) 0.038(3) 0.042(3) 0.007(3) 0.021(3) 0.008(3)
N2 0.062(3) 0.035(3) 0.042(3) 0.008(2) 0.019(3) 0.002(2)
C11 0.051(4) 0.036(3) 0.043(3) 0.000(3) 0.011(3) 0.006(3)
C12 0.058(4) 0.049(4) 0.060(4) 0.001(3) 0.021(3) 0.004(3)
C13 0.067(5) 0.041(4) 0.069(5) -0.010(3) 0.012(4) 0.002(3)
C14 0.081(5) 0.054(4) 0.060(4) -0.014(4) 0.020(4) 0.015(4)
C15 0.079(5) 0.058(4) 0.047(4) 0.000(3) 0.027(4) 0.012(4)
N3 0.072(4) 0.040(3) 0.046(3) 0.001(2) 0.021(3) 0.007(3)
C21 0.058(4) 0.037(3) 0.036(3) 0.001(2) 0.015(3) 0.000(3)
C22 0.060(4) 0.035(3) 0.043(3) 0.005(3) 0.015(3) 0.005(3)
F22 0.103(3) 0.056(2) 0.054(2) 0.0121(18) 0.018(2) 0.029(2)
C23 0.074(5) 0.049(4) 0.035(3) 0.007(3) 0.016(3) 0.000(3)
F23 0.128(4) 0.077(3) 0.039(2) 0.017(2) 0.016(2) 0.017(3)
C24 0.066(5) 0.049(4) 0.043(3) -0.006(3) 0.022(3) -0.007(3)
F24 0.113(4) 0.074(3) 0.046(2) -0.015(2) 0.032(2) -0.001(3)
C25 0.061(4) 0.037(3) 0.056(4) -0.002(3) 0.021(3) 0.002(3)
F25 0.083(3) 0.054(2) 0.080(3) -0.011(2) 0.024(2) 0.020(2)
C26 0.059(4) 0.046(4) 0.043(3) 0.009(3) 0.008(3) 0.008(3)
F26 0.112(4) 0.061(3) 0.056(2) 0.008(2) 0.006(2) 0.035(3)
O1 0.156(7) 0.115(6) 0.090(5) 0.044(4) 0.058(5) -0.003(5)
C30 0.059(4) 0.062(5) 0.062(4) 0.028(4) 0.011(4) 0.011(4)
C31 0.128(9) 0.083(7) 0.140(10) 0.050(7) 0.040(8) 0.001(6)
C32 0.145(10) 0.088(7) 0.091(7) -0.004(6) -0.006(7) 0.024(7)

loop_
_atom_type_symbol
_atom_type_description
_atom_type_scat_dispersion_real
_atom_type_scat_dispersion_imag
_atom_type_scat_source
C C 0.0033 0.0016 'International Tables Vol C Tables 4.2.6.8 and 6.1.1.4'
H H 0.0000 0.0000 'International Tables Vol C Tables 4.2.6.8 and 6.1.1.4'
N N 0.0061 0.0033 'International Tables Vol C Tables 4.2.6.8 and 6.1.1.4'
F F 0.0171 0.0103 'International Tables Vol C Tables 4.2.6.8 and 6.1.1.4'
Au Au -2.0133 8.8022 'International Tables Vol C Tables 4.2.6.8 and 6.1.1.4'
O O 0.0106 0.0060 'International Tables Vol C Tables 4.2.6.8 and 6.1.1.4'

loop_
_geom_angle_atom_site_label_1
_geom_angle_atom_site_label_2
_geom_angle_atom_site_label_3
_geom_angle
_geom_angle_site_symmetry_1
_geom_angle_site_symmetry_3
_geom_angle_publ_flag
C1 Au1 C21 178.6(2) . . ?
N1 C1 N2 116.6(5) . . ?
N1 C1 Au1 124.1(4) . . ?
N2 C1 Au1 119.2(4) . . ?
C1 N1 C2 125.2(5) . . ?
C4 C2 C3 120.1(6) . . ?
C4 C2 N1 118.5(5) . . ?
C3 C2 N1 121.3(6) . . ?
C4 C3 C2 119.6(6) 2_666 . ?
C2 C4 C3 120.3(6) . 2_666 ?
C1 N2 C11 130.9(5) . . ?
N3 C11 C12 123.8(5) . . ?
N3 C11 N2 118.2(5) . . ?
C12 C11 N2 118.0(6) . . ?
C11 C12 C13 117.7(6) . . ?
C14 C13 C12 119.3(7) . . ?
C15 C14 C13 118.4(6) . . ?
N3 C15 C14 124.2(7) . . ?
C11 N3 C15 116.6(6) . . ?
C26 C21 C22 113.1(5) . . ?
C26 C21 Au1 121.5(4) . . ?
C22 C21 Au1 125.4(4) . . ?
F22 C22 C23 115.7(5) . . ?
F22 C22 C21 120.2(5) . . ?
C23 C22 C21 124.1(5) . . ?
F23 C23 C24 120.0(5) . . ?
F23 C23 C22 120.5(6) . . ?
C24 C23 C22 119.5(5) . . ?
F24 C24 C25 120.6(6) . . ?
F24 C24 C23 120.7(6) . . ?
C25 C24 C23 118.7(5) . . ?
F25 C25 C26 120.8(6) . . ?
F25 C25 C24 119.1(5) . . ?
C26 C25 C24 120.0(6) . . ?
F26 C26 C25 117.1(5) . . ?
F26 C26 C21 118.4(5) . . ?
C25 C26 C21 124.6(5) . . ?
O1 C30 C32 120.8(8) . . ?
O1 C30 C31 120.8(9) . . ?
C32 C30 C31 118.3(8) . . ?

loop_
_geom_bond_atom_site_label_1
_geom_bond_atom_site_label_2
_geom_bond_distance
_geom_bond_site_symmetry_2
_geom_bond_publ_flag
Au1 C1 2.029(6) . ?
Au1 C21 2.038(6) . ?
C1 N1 1.330(7) . ?
C1 N2 1.355(7) . ?
N1 C2 1.427(7) . ?
C2 C4 1.376(9) . ?
C2 C3 1.384(8) . ?
C3 C4 1.384(9) 2_666 ?
C4 C3 1.384(9) 2_666 ?
N2 C11 1.405(7) . ?
C11 N3 1.331(8) . ?
C11 C12 1.384(9) . ?
C12 C13 1.384(9) . ?
C13 C14 1.384(10) . ?
C14 C15 1.352(10) . ?
C15 N3 1.347(8) . ?
C21 C26 1.387(8) . ?
C21 C22 1.387(8) . ?
C22 F22 1.359(6) . ?
C22 C23 1.381(8) . ?
C23 F23 1.349(7) . ?
C23 C24 1.372(9) . ?
C24 F24 1.341(7) . ?
C24 C25 1.366(9) . ?
C25 F25 1.349(7) . ?
C25 C26 1.364(9) . ?
C26 F26 1.356(7) . ?
O1 C30 1.176(9) . ?
C30 C32 1.470(12) . ?
C30 C31 1.475(11) . ?
